data_4067279
loop_
_publ_author_name
'Xu, Xin'
'Chen, Yaofeng'
'Feng, Jian'
'Zou, Gang'
'Sun, Jie'

_publ_section_title
;
 Half-Sandwich Indenyl Rare Earth Metal Dialkyl Complexes: Syntheses,
 Structures, and Catalytic Activities of
 (1,3-(SiMe3)2C9H5)Ln(CH2SiMe3)2(THF)
;
_journal_issue 3
_journal_name_full Organometallics
_journal_page_first 549
_journal_paper_doi 10.1021/om900758y
_journal_volume 29
_journal_year 2010
_chemical_formula_sum 'C27 H53 O Si4 Y'
_chemical_formula_weight 594.96
_chemical_name_systematic
; 
 ? 
;
_space_group_IT_number 14
_symmetry_cell_setting monoclinic
_symmetry_space_group_name_Hall '-P 2yn'
_symmetry_space_group_name_H-M 'P 1 21/n 1'
_atom_sites_solution_hydrogens geom
_atom_sites_solution_primary direct
_atom_sites_solution_secondary difmap
_audit_creation_method SHELXL-97
_cell_angle_alpha 90.00
_cell_angle_beta 93.051(4)
_cell_angle_gamma 90.00
_cell_formula_units_Z 4
_cell_length_a 14.219(3)
_cell_length_b 16.076(3)
_cell_length_c 15.857(3)
_cell_measurement_reflns_used 2228
_cell_measurement_temperature 293(2)
_cell_measurement_theta_max 37.086
_cell_measurement_theta_min 4.526
_cell_volume 3619.5(12)
_computing_cell_refinement 'Bruker SMART'
_computing_data_collection 'Bruker SMART'
_computing_data_reduction 'Bruker SHELXTL'
_computing_molecular_graphics 'Bruker SHELXTL'
_computing_publication_material 'Bruker SHELXTL'
_computing_structure_refinement 'SHELXL-97 (Sheldrick, 1997)'
_computing_structure_solution 'SHELXS-97 (Sheldrick, 1990)'
_diffrn_ambient_temperature 293(2)
_diffrn_measured_fraction_theta_full 0.998
_diffrn_measured_fraction_theta_max 0.998
_diffrn_measurement_device_type 'CCD area detector'
_diffrn_measurement_method 'phi and omega scans'
_diffrn_radiation_monochromator graphite
_diffrn_radiation_source 'fine-focus sealed tube'
_diffrn_radiation_type MoK\a
_diffrn_radiation_wavelength 0.71073
_diffrn_reflns_av_R_equivalents 0.1390
_diffrn_reflns_av_sigmaI/netI 0.1995
_diffrn_reflns_limit_h_max 17
_diffrn_reflns_limit_h_min -9
_diffrn_reflns_limit_k_max 19
_diffrn_reflns_limit_k_min -19
_diffrn_reflns_limit_l_max 19
_diffrn_reflns_limit_l_min -19
_diffrn_reflns_number 18861
_diffrn_reflns_theta_full 25.50
_diffrn_reflns_theta_max 25.50
_diffrn_reflns_theta_min 1.81
_exptl_absorpt_coefficient_mu 1.759
_exptl_absorpt_correction_T_max 1.00000
_exptl_absorpt_correction_T_min 0.57782
_exptl_absorpt_correction_type empirical
_exptl_absorpt_process_details sadabs
_exptl_crystal_colour 'pale yellow'
_exptl_crystal_density_diffrn 1.092
_exptl_crystal_density_method 'not measured'
_exptl_crystal_description prismatic
_exptl_crystal_F_000 1272
_exptl_crystal_size_max 0.403
_exptl_crystal_size_mid 0.327
_exptl_crystal_size_min 0.171
_refine_diff_density_max 0.678
_refine_diff_density_min -0.548
_refine_diff_density_rms 0.076
_refine_ls_extinction_method none
_refine_ls_goodness_of_fit_ref 0.816
_refine_ls_hydrogen_treatment constr
_refine_ls_matrix_type full
_refine_ls_number_parameters 290
_refine_ls_number_reflns 6722
_refine_ls_number_restraints 0
_refine_ls_restrained_S_all 0.816
_refine_ls_R_factor_all 0.1541
_refine_ls_R_factor_gt 0.0644
_refine_ls_shift/su_max 0.068
_refine_ls_shift/su_mean 0.015
_refine_ls_structure_factor_coef Fsqd
_refine_ls_weighting_details 'calc w=1/[\s^2^(Fo^2^)+(0.0702P)^2^+0.0000P] where P=(Fo^2^+2Fc^2^)/3'
_refine_ls_weighting_scheme calc
_refine_ls_wR_factor_gt 0.1562
_refine_ls_wR_factor_ref 0.1744
_reflns_number_gt 2491
_reflns_number_total 6722
_reflns_threshold_expression >2sigma(I)
_cod_data_source_file om900758y_si_001.cif
_cod_data_source_block cd27446
_cod_depositor_comments
;
The following automatic conversions were performed:

'_symmetry_cell_setting' value 'Monoclinic' changed to 'monoclinic'
according to /home/saulius/struct/CIF-dictionaries/cif_core.dic
dictionary named 'cif_core.dic' version 2.4.1 from 2010-06-29.

Automatic conversion script
Id: cif_fix_values 1715 2011-07-08 13:25:40Z adriana 
;
_cod_original_cell_volume 3619.4(12)
_cod_original_sg_symbol_H-M P2(1)/n
_cod_database_code 4067279

loop_
_symmetry_equiv_pos_as_xyz
'x, y, z'
'-x+1/2, y+1/2, -z+1/2'
'-x, -y, -z'
'x-1/2, -y-1/2, z-1/2'

loop_
_atom_site_label
_atom_site_type_symbol
_atom_site_fract_x
_atom_site_fract_y
_atom_site_fract_z
_atom_site_U_iso_or_equiv
_atom_site_adp_type
_atom_site_occupancy
_atom_site_symmetry_multiplicity
_atom_site_calc_flag
_atom_site_refinement_flags
Y1 Y 0.29911(4) 0.76729(4) 0.09926(4) 0.0635(3) Uani 1 1 d .
Si1 Si 0.04326(14) 0.71414(13) 0.18968(13) 0.0831(7) Uani 1 1 d .
Si2 Si 0.27097(15) 0.57158(13) -0.06682(13) 0.0856(7) Uani 1 1 d .
Si3 Si 0.55877(16) 0.79841(18) 0.06603(15) 0.1109(9) Uani 1 1 d .
Si4 Si 0.17332(14) 0.91241(13) -0.06454(12) 0.0793(6) Uani 1 1 d .
O1 O 0.3410(3) 0.8302(3) 0.2271(3) 0.0761(12) Uani 1 1 d .
C1 C 0.2321(4) 0.6343(4) 0.1837(4) 0.0599(16) Uani 1 1 d .
C2 C 0.1505(4) 0.6733(4) 0.1416(4) 0.0633(17) Uani 1 1 d .
C3 C 0.1606(4) 0.6594(4) 0.0535(4) 0.0638(17) Uani 1 1 d .
H3 H 0.1110 0.6707 0.0097 0.077 Uiso 1 1 calc R
C4 C 0.2473(4) 0.6179(4) 0.0382(4) 0.0614(17) Uani 1 1 d .
C5 C 0.2902(4) 0.6001(4) 0.1196(4) 0.0610(17) Uani 1 1 d .
C6 C 0.3729(5) 0.5581(4) 0.1471(5) 0.080(2) Uani 1 1 d .
H6 H 0.4121 0.5361 0.1076 0.096 Uiso 1 1 calc R
C7 C 0.3965(5) 0.5494(4) 0.2316(6) 0.084(2) Uani 1 1 d .
H7 H 0.4517 0.5219 0.2487 0.101 Uiso 1 1 calc R
C8 C 0.3396(6) 0.5808(5) 0.2915(5) 0.086(2) Uani 1 1 d .
H8 H 0.3569 0.5733 0.3483 0.103 Uiso 1 1 calc R
C9 C 0.2577(5) 0.6231(4) 0.2697(4) 0.0740(19) Uani 1 1 d .
H9 H 0.2202 0.6439 0.3111 0.089 Uiso 1 1 calc R
C11 C 0.0689(6) 0.8086(5) 0.2532(5) 0.131(3) Uani 1 1 d .
H11A H 0.0770 0.8551 0.2162 0.146 Uiso 1 1 calc R
H11B H 0.1255 0.8004 0.2879 0.146 Uiso 1 1 calc R
H11C H 0.0174 0.8196 0.2884 0.146 Uiso 1 1 calc R
C12 C -0.0464(5) 0.7390(5) 0.1061(6) 0.128(3) Uani 1 1 d .
H12A H -0.1066 0.7446 0.1301 0.152 Uiso 1 1 calc R
H12B H -0.0492 0.6951 0.0649 0.152 Uiso 1 1 calc R
H12C H -0.0303 0.7903 0.0794 0.152 Uiso 1 1 calc R
C13 C -0.0036(5) 0.6326(5) 0.2587(5) 0.130(3) Uani 1 1 d .
H13A H -0.0626 0.6507 0.2792 0.156 Uiso 1 1 calc R
H13B H 0.0405 0.6227 0.3056 0.156 Uiso 1 1 calc R
H13C H -0.0131 0.5821 0.2270 0.156 Uiso 1 1 calc R
C14 C 0.2588(8) 0.6527(7) -0.1504(7) 0.125(5) Uiso 1 1 d .
H14A H 0.3022 0.6413 -0.1934 0.137 Uiso 1 1 calc R
H14B H 0.2725 0.7063 -0.1260 0.137 Uiso 1 1 calc R
H14C H 0.1956 0.6523 -0.1749 0.137 Uiso 1 1 calc R
C15 C 0.1910(8) 0.4885(8) -0.0884(7) 0.119(6) Uiso 1 1 d .
H15A H 0.1986 0.4680 -0.1445 0.138 Uiso 1 1 calc R
H15B H 0.1276 0.5081 -0.0840 0.138 Uiso 1 1 calc R
H15C H 0.2034 0.4445 -0.0484 0.138 Uiso 1 1 calc R
C16 C 0.3912(7) 0.5340(9) -0.0751(7) 0.159(7) Uani 1 1 d .
H16A H 0.4049 0.4929 -0.0323 0.163 Uiso 1 1 calc R
H16B H 0.4343 0.5797 -0.0675 0.163 Uiso 1 1 calc R
H16C H 0.3975 0.5098 -0.1298 0.163 Uiso 1 1 calc R
C21 C 0.4444(5) 0.7614(5) 0.0327(5) 0.108(3) Uani 1 1 d .
H21A H 0.4535 0.7028 0.0212 0.129 Uiso 1 1 calc R
H21B H 0.4313 0.7873 -0.0220 0.129 Uiso 1 1 calc R
C22 C 0.5556(9) 0.9073(7) 0.1095(9) 0.152(9) Uani 1 1 d .
H22A H 0.5514 0.9464 0.0637 0.163 Uiso 1 1 calc R
H22B H 0.6121 0.9176 0.1439 0.163 Uiso 1 1 calc R
H22C H 0.5019 0.9134 0.1431 0.163 Uiso 1 1 calc R
C23 C 0.6107(8) 0.7360(8) 0.1566(7) 0.141(7) Uani 1 1 d .
H23A H 0.5611 0.7150 0.1894 0.167 Uiso 1 1 calc R
H23B H 0.6517 0.7706 0.1915 0.167 Uiso 1 1 calc R
H23C H 0.6460 0.6903 0.1354 0.167 Uiso 1 1 calc R
C24 C 0.6473(7) 0.7955(9) -0.0153(6) 0.137(6) Uani 1 1 d .
H24A H 0.6536 0.7396 -0.0354 0.151 Uiso 1 1 calc R
H24B H 0.7069 0.8145 0.0087 0.151 Uiso 1 1 calc R
H24C H 0.6274 0.8311 -0.0615 0.151 Uiso 1 1 calc R
C25 C 0.2174(5) 0.8858(4) 0.0421(4) 0.088(2) Uani 1 1 d .
H25A H 0.1625 0.8905 0.0756 0.105 Uiso 1 1 calc R
H25B H 0.2575 0.9324 0.0590 0.105 Uiso 1 1 calc R
C26 C 0.1259(7) 1.0233(5) -0.0718(6) 0.145(4) Uani 1 1 d .
H26A H 0.0686 1.0269 -0.0426 0.163 Uiso 1 1 calc R
H26B H 0.1136 1.0380 -0.1300 0.163 Uiso 1 1 calc R
H26C H 0.1716 1.0609 -0.0463 0.163 Uiso 1 1 calc R
C27 C 0.2638(6) 0.9014(6) -0.1421(5) 0.148(4) Uani 1 1 d .
H27A H 0.3045 0.9491 -0.1392 0.162 Uiso 1 1 calc R
H27B H 0.2341 0.8974 -0.1978 0.162 Uiso 1 1 calc R
H27C H 0.3000 0.8521 -0.1300 0.162 Uiso 1 1 calc R
C28 C 0.0727(5) 0.8437(5) -0.0993(4) 0.107(3) Uani 1 1 d .
H28A H 0.0836 0.7886 -0.0774 0.131 Uiso 1 1 calc R
H28B H 0.0674 0.8417 -0.1598 0.131 Uiso 1 1 calc R
H28C H 0.0155 0.8654 -0.0784 0.131 Uiso 1 1 calc R
C31 C 0.3209(6) 0.9145(5) 0.2496(5) 0.118(3) Uani 1 1 d .
H31A H 0.3565 0.9530 0.2165 0.131 Uiso 1 1 calc R
H31B H 0.2543 0.9264 0.2399 0.131 Uiso 1 1 calc R
C32 C 0.3484(8) 0.9218(7) 0.3377(7) 0.119(4) Uiso 1 1 d .
H32A H 0.2931 0.9265 0.3706 0.134 Uiso 1 1 calc R
H32B H 0.3868 0.9711 0.3474 0.134 Uiso 1 1 calc R
C33 C 0.4020(8) 0.8474(8) 0.3626(7) 0.116(5) Uiso 1 1 d .
H33A H 0.4655 0.8625 0.3823 0.135 Uiso 1 1 calc R
H33B H 0.3721 0.8189 0.4080 0.135 Uiso 1 1 calc R
C34 C 0.4046(6) 0.7953(4) 0.2916(5) 0.124(3) Uani 1 1 d .
H34A H 0.3851 0.7394 0.3057 0.139 Uiso 1 1 calc R
H34B H 0.4680 0.7928 0.2720 0.139 Uiso 1 1 calc R

loop_
_atom_site_aniso_label
_atom_site_aniso_U_11
_atom_site_aniso_U_22
_atom_site_aniso_U_33
_atom_site_aniso_U_23
_atom_site_aniso_U_13
_atom_site_aniso_U_12
Y1 0.0614(4) 0.0572(4) 0.0705(4) -0.0010(3) -0.0091(3) -0.0061(3)
Si1 0.0693(14) 0.0817(16) 0.0999(16) -0.0052(12) 0.0215(12) 0.0026(11)
Si2 0.0860(16) 0.0862(15) 0.0844(15) -0.0248(12) 0.0017(12) 0.0052(12)
Si3 0.0775(16) 0.163(3) 0.0923(16) -0.0078(15) 0.0057(13) -0.0369(16)
Si4 0.0770(14) 0.0788(14) 0.0806(14) 0.0117(11) -0.0096(11) -0.0039(11)
O1 0.086(3) 0.063(3) 0.077(3) -0.011(2) -0.020(2) 0.012(2)
C1 0.062(4) 0.055(4) 0.062(5) -0.004(3) 0.001(4) -0.007(3)
C2 0.061(4) 0.057(4) 0.072(5) 0.000(3) 0.000(4) -0.008(3)
C3 0.060(5) 0.066(4) 0.065(5) -0.011(3) -0.008(3) -0.012(3)
C4 0.062(4) 0.064(4) 0.058(4) -0.008(3) -0.002(3) -0.005(3)
C5 0.052(4) 0.048(4) 0.083(5) -0.005(3) -0.002(4) -0.005(3)
C6 0.058(5) 0.059(5) 0.122(7) -0.001(4) -0.006(4) 0.010(4)
C7 0.080(6) 0.064(5) 0.106(6) 0.019(5) -0.029(5) 0.007(4)
C8 0.096(6) 0.076(5) 0.082(6) 0.016(4) -0.021(5) -0.015(5)
C9 0.090(6) 0.070(5) 0.062(5) -0.001(4) 0.008(4) -0.015(4)
C11 0.144(8) 0.108(7) 0.145(7) -0.044(6) 0.049(6) 0.006(6)
C12 0.088(6) 0.154(9) 0.143(7) 0.007(6) 0.012(5) 0.035(6)
C13 0.110(7) 0.142(8) 0.144(7) 0.026(6) 0.047(6) -0.014(6)
C16 0.133(10) 0.178(2) 0.150(10) -0.105(12) -0.010(8) 0.103(12)
C21 0.084(6) 0.125(7) 0.114(6) -0.017(5) 0.010(5) -0.016(5)
C22 0.177(16) 0.114(13) 0.188(2) -0.104(13) 0.102(15) -0.106(13)
C23 0.115(11) 0.19(2) 0.115(10) 0.032(11) -0.009(8) 0.061(11)
C24 0.108(9) 0.212(19) 0.105(9) -0.038(11) 0.041(7) -0.085(11)
C25 0.093(5) 0.075(5) 0.092(5) 0.009(4) -0.024(4) -0.003(4)
C26 0.182(10) 0.083(6) 0.162(9) 0.014(6) -0.057(7) 0.033(7)
C27 0.117(7) 0.197(11) 0.132(7) -0.006(7) 0.029(6) -0.008(7)
C28 0.085(5) 0.129(7) 0.106(6) 0.020(5) -0.013(4) -0.029(5)
C31 0.159(8) 0.083(6) 0.105(6) -0.023(5) -0.054(6) 0.037(6)
C34 0.175(9) 0.072(5) 0.117(7) -0.027(5) -0.073(6) 0.034(6)

loop_
_atom_type_symbol
_atom_type_description
_atom_type_scat_dispersion_real
_atom_type_scat_dispersion_imag
_atom_type_scat_source
C C 0.0033 0.0016 'International Tables Vol C Tables 4.2.6.8 and 6.1.1.4'
H H 0.0000 0.0000 'International Tables Vol C Tables 4.2.6.8 and 6.1.1.4'
O O 0.0106 0.0060 'International Tables Vol C Tables 4.2.6.8 and 6.1.1.4'
Si Si 0.0817 0.0704 'International Tables Vol C Tables 4.2.6.8 and 6.1.1.4'
Y Y -2.7962 3.5667 'International Tables Vol C Tables 4.2.6.8 and 6.1.1.4'

loop_
_geom_angle_atom_site_label_1
_geom_angle_atom_site_label_2
_geom_angle_atom_site_label_3
_geom_angle
O1 Y1 C21 102.6(2)
O1 Y1 C25 94.66(19)
C21 Y1 C25 106.3(3)
O1 Y1 C4 139.57(17)
C21 Y1 C4 91.9(2)
C25 Y1 C4 117.4(2)
O1 Y1 C3 131.83(17)
C21 Y1 C3 119.7(2)
C25 Y1 C3 94.5(2)
C4 Y1 C3 30.95(16)
O1 Y1 C5 109.88(17)
C21 Y1 C5 93.5(2)
C25 Y1 C5 144.3(2)
C4 Y1 C5 30.71(16)
C3 Y1 C5 49.88(18)
O1 Y1 C2 101.19(17)
C21 Y1 C2 142.8(2)
C25 Y1 C2 99.7(2)
C4 Y1 C2 52.15(17)
C3 Y1 C2 30.65(16)
C5 Y1 C2 51.37(18)
O1 Y1 C1 89.58(17)
C21 Y1 C1 121.6(2)
C25 Y1 C1 129.7(2)
C4 Y1 C1 51.43(18)
C3 Y1 C1 49.95(18)
C5 Y1 C1 30.98(16)
C2 Y1 C1 30.95(17)
C12 Si1 C11 108.9(4)
C12 Si1 C13 108.8(4)
C11 Si1 C13 109.0(4)
C12 Si1 C2 109.5(3)
C11 Si1 C2 111.8(3)
C13 Si1 C2 108.7(3)
C15 Si2 C16 109.3(6)
C15 Si2 C14 110.8(5)
C16 Si2 C14 103.4(6)
C15 Si2 C4 109.1(4)
C16 Si2 C4 114.2(4)
C14 Si2 C4 109.9(4)
C21 Si3 C24 115.3(4)
C21 Si3 C23 111.4(5)
C24 Si3 C23 105.4(6)
C21 Si3 C22 112.3(5)
C24 Si3 C22 108.0(6)
C23 Si3 C22 103.5(6)
C25 Si4 C27 112.4(4)
C25 Si4 C28 110.8(3)
C27 Si4 C28 107.4(4)
C25 Si4 C26 112.2(3)
C27 Si4 C26 107.9(4)
C28 Si4 C26 105.8(4)
C31 O1 C34 108.4(5)
C31 O1 Y1 125.9(4)
C34 O1 Y1 125.0(4)
C9 C1 C2 131.5(6)
C9 C1 C5 120.2(6)
C2 C1 C5 108.2(5)
C9 C1 Y1 119.9(4)
C2 C1 Y1 74.1(3)
C5 C1 Y1 74.1(3)
C3 C2 C1 105.3(5)
C3 C2 Si1 125.6(5)
C1 C2 Si1 128.1(5)
C3 C2 Y1 74.1(3)
C1 C2 Y1 74.9(3)
Si1 C2 Y1 124.8(3)
C2 C3 C4 111.7(5)
C2 C3 Y1 75.3(3)
C4 C3 Y1 73.9(3)
C2 C3 H3 123.9
C4 C3 H3 123.9
Y1 C3 H3 123.9
C5 C4 C3 105.6(5)
C5 C4 Si2 129.6(5)
C3 C4 Si2 122.2(5)
C5 C4 Y1 75.9(3)
C3 C4 Y1 75.2(3)
Si2 C4 Y1 128.3(3)
C6 C5 C4 133.4(6)
C6 C5 C1 117.6(6)
C4 C5 C1 109.0(5)
C6 C5 Y1 118.0(4)
C4 C5 Y1 73.4(3)
C1 C5 Y1 74.9(3)
C7 C6 C5 120.5(7)
C7 C6 H6 119.7
C5 C6 H6 119.7
C6 C7 C8 121.0(7)
C6 C7 H7 119.5
C8 C7 H7 119.5
C9 C8 C7 121.9(7)
C9 C8 H8 119.0
C7 C8 H8 119.0
C8 C9 C1 118.6(6)
C8 C9 H9 120.7
C1 C9 H9 120.7
Si1 C11 H11A 109.5
Si1 C11 H11B 109.5
H11A C11 H11B 109.5
Si1 C11 H11C 109.5
H11A C11 H11C 109.5
H11B C11 H11C 109.5
Si1 C12 H12A 109.5
Si1 C12 H12B 109.5
H12A C12 H12B 109.5
Si1 C12 H12C 109.5
H12A C12 H12C 109.5
H12B C12 H12C 109.5
Si1 C13 H13A 109.5
Si1 C13 H13B 109.5
H13A C13 H13B 109.5
Si1 C13 H13C 109.5
H13A C13 H13C 109.5
H13B C13 H13C 109.5
Si2 C14 H14A 109.5
Si2 C14 H14B 109.5
H14A C14 H14B 109.5
Si2 C14 H14C 109.5
H14A C14 H14C 109.5
H14B C14 H14C 109.5
Si2 C15 H15A 109.5
Si2 C15 H15B 109.5
H15A C15 H15B 109.5
Si2 C15 H15C 109.4
H15A C15 H15C 109.5
H15B C15 H15C 109.5
Si2 C16 H16A 109.5
Si2 C16 H16B 109.5
H16A C16 H16B 109.5
Si2 C16 H16C 109.5
H16A C16 H16C 109.5
H16B C16 H16C 109.5
Si3 C21 Y1 131.0(4)
Si3 C21 H21A 104.5
Y1 C21 H21A 104.5
Si3 C21 H21B 104.5
Y1 C21 H21B 104.5
H21A C21 H21B 105.7
Si3 C22 H22A 109.5
Si3 C22 H22B 109.5
H22A C22 H22B 109.5
Si3 C22 H22C 109.5
H22A C22 H22C 109.5
H22B C22 H22C 109.5
Si3 C23 H23A 109.5
Si3 C23 H23B 109.5
H23A C23 H23B 109.5
Si3 C23 H23C 109.5
H23A C23 H23C 109.5
H23B C23 H23C 109.5
Si3 C24 H24A 109.5
Si3 C24 H24B 109.5
H24A C24 H24B 109.5
Si3 C24 H24C 109.5
H24A C24 H24C 109.5
H24B C24 H24C 109.5
Si4 C25 Y1 132.5(3)
Si4 C25 H25A 104.1
Y1 C25 H25A 104.1
Si4 C25 H25B 104.1
Y1 C25 H25B 104.1
H25A C25 H25B 105.5
Si4 C26 H26A 109.5
Si4 C26 H26B 109.5
H26A C26 H26B 109.5
Si4 C26 H26C 109.5
H26A C26 H26C 109.5
H26B C26 H26C 109.5
Si4 C27 H27A 109.5
Si4 C27 H27B 109.5
H27A C27 H27B 109.5
Si4 C27 H27C 109.5
H27A C27 H27C 109.5
H27B C27 H27C 109.5
Si4 C28 H28A 109.5
Si4 C28 H28B 109.5
H28A C28 H28B 109.5
Si4 C28 H28C 109.5
H28A C28 H28C 109.5
H28B C28 H28C 109.5
C32 C31 O1 105.8(7)
C32 C31 H31A 110.6
O1 C31 H31A 110.6
C32 C31 H31B 110.6
O1 C31 H31B 110.6
H31A C31 H31B 108.7
C31 C32 C33 107.9(9)
C31 C32 H32A 110.1
C33 C32 H32A 110.1
C31 C32 H32B 110.1
C33 C32 H32B 110.1
H32A C32 H32B 108.4
C34 C33 C32 107.8(10)
C34 C33 H33A 110.1
C32 C33 H33A 110.1
C34 C33 H33B 110.1
C32 C33 H33B 110.1
H33A C33 H33B 108.5
C33 C34 O1 107.2(8)
C33 C34 H34A 110.3
O1 C34 H34A 110.3
C33 C34 H34B 110.3
O1 C34 H34B 110.3
H34A C34 H34B 108.5

loop_
_geom_bond_atom_site_label_1
_geom_bond_atom_site_label_2
_geom_bond_distance
Y1 O1 2.314(4)
Y1 C21 2.371(7)
Y1 C25 2.386(6)
Y1 C4 2.679(6)
Y1 C3 2.695(5)
Y1 C5 2.711(6)
Y1 C2 2.711(6)
Y1 C1 2.722(6)
Si1 C12 1.834(8)
Si1 C11 1.848(7)
Si1 C13 1.854(7)
Si1 C2 1.861(6)
Si2 C15 1.776(12)
Si2 C16 1.824(10)
Si2 C14 1.861(11)
Si2 C4 1.871(6)
Si3 C21 1.785(7)
Si3 C24 1.851(9)
Si3 C23 1.871(11)
Si3 C22 1.883(11)
Si4 C25 1.823(6)
Si4 C27 1.835(7)
Si4 C28 1.867(7)
Si4 C26 1.908(7)
O1 C31 1.435(7)
O1 C34 1.443(7)
C1 C9 1.405(8)
C1 C2 1.449(8)
C1 C5 1.451(7)
C2 C3 1.429(7)
C3 C4 1.434(7)
C3 H3 0.9800
C4 C5 1.428(7)
C5 C6 1.405(8)
C6 C7 1.371(9)
C6 H6 0.9300
C7 C8 1.376(9)
C7 H7 0.9300
C8 C9 1.376(9)
C8 H8 0.9300
C9 H9 0.9300
C11 H11A 0.9600
C11 H11B 0.9600
C11 H11C 0.9600
C12 H12A 0.9600
C12 H12B 0.9600
C12 H12C 0.9600
C13 H13A 0.9600
C13 H13B 0.9600
C13 H13C 0.9600
C14 H14A 0.9600
C14 H14B 0.9600
C14 H14C 0.9600
C15 H15A 0.9600
C15 H15B 0.9600
C15 H15C 0.9600
C16 H16A 0.9600
C16 H16B 0.9600
C16 H16C 0.9600
C21 H21A 0.9700
C21 H21B 0.9700
C22 H22A 0.9600
C22 H22B 0.9600
C22 H22C 0.9600
C23 H23A 0.9600
C23 H23B 0.9600
C23 H23C 0.9600
C24 H24A 0.9600
C24 H24B 0.9600
C24 H24C 0.9600
C25 H25A 0.9700
C25 H25B 0.9700
C26 H26A 0.9600
C26 H26B 0.9600
C26 H26C 0.9600
C27 H27A 0.9600
C27 H27B 0.9600
C27 H27C 0.9600
C28 H28A 0.9601
C28 H28B 0.9601
C28 H28C 0.9601
C31 C32 1.435(11)
C31 H31A 0.9700
C31 H31B 0.9700
C32 C33 1.462(13)
C32 H32A 0.9700
C32 H32B 0.9700
C33 C34 1.405(11)
C33 H33A 0.9700
C33 H33B 0.9700
C34 H34A 0.9700
C34 H34B 0.9700

loop_
_geom_torsion_atom_site_label_1
_geom_torsion_atom_site_label_2
_geom_torsion_atom_site_label_3
_geom_torsion_atom_site_label_4
_geom_torsion
C21 Y1 O1 C31 105.4(6)
C25 Y1 O1 C31 -2.5(6)
C4 Y1 O1 C31 -146.3(5)
C3 Y1 O1 C31 -102.7(6)
C5 Y1 O1 C31 -156.1(6)
C2 Y1 O1 C31 -103.4(6)
C1 Y1 O1 C31 -132.2(6)
C21 Y1 O1 C34 -63.8(6)
C25 Y1 O1 C34 -171.7(6)
C4 Y1 O1 C34 44.5(7)
C3 Y1 O1 C34 88.1(6)
C5 Y1 O1 C34 34.7(6)
C2 Y1 O1 C34 87.4(6)
C1 Y1 O1 C34 58.6(6)
O1 Y1 C1 C9 -16.2(5)
C21 Y1 C1 C9 88.4(6)
C25 Y1 C1 C9 -111.9(5)
C4 Y1 C1 C9 152.2(6)
C3 Y1 C1 C9 -167.5(6)
C5 Y1 C1 C9 116.1(7)
C2 Y1 C1 C9 -129.1(7)
O1 Y1 C1 C2 112.9(4)
C21 Y1 C1 C2 -142.5(4)
C25 Y1 C1 C2 17.2(5)
C4 Y1 C1 C2 -78.7(4)
C3 Y1 C1 C2 -38.4(3)
C5 Y1 C1 C2 -114.8(5)
O1 Y1 C1 C5 -132.3(4)
C21 Y1 C1 C5 -27.7(4)
C25 Y1 C1 C5 132.0(4)
C4 Y1 C1 C5 36.1(3)
C3 Y1 C1 C5 76.4(4)
C2 Y1 C1 C5 114.8(5)
C9 C1 C2 C3 -175.5(6)
C5 C1 C2 C3 1.6(6)
Y1 C1 C2 C3 68.4(4)
C9 C1 C2 Si1 -6.6(10)
C5 C1 C2 Si1 170.4(4)
Y1 C1 C2 Si1 -122.7(5)
C9 C1 C2 Y1 116.1(6)
C5 C1 C2 Y1 -66.8(4)
C12 Si1 C2 C3 -2.8(6)
C11 Si1 C2 C3 -123.6(6)
C13 Si1 C2 C3 116.0(6)
C12 Si1 C2 C1 -169.6(5)
C11 Si1 C2 C1 69.6(6)
C13 Si1 C2 C1 -50.8(6)
C12 Si1 C2 Y1 92.2(4)
C11 Si1 C2 Y1 -28.6(5)
C13 Si1 C2 Y1 -149.0(4)
O1 Y1 C2 C3 179.0(3)
C21 Y1 C2 C3 -52.0(6)
C25 Y1 C2 C3 82.3(4)
C4 Y1 C2 C3 -35.0(3)
C5 Y1 C2 C3 -74.4(4)
C1 Y1 C2 C3 -111.1(5)
O1 Y1 C2 C1 -69.9(4)
C21 Y1 C2 C1 59.1(6)
C25 Y1 C2 C1 -166.6(4)
C4 Y1 C2 C1 76.1(4)
C3 Y1 C2 C1 111.1(5)
C5 Y1 C2 C1 36.7(3)
O1 Y1 C2 Si1 56.4(4)
C21 Y1 C2 Si1 -174.7(4)
C25 Y1 C2 Si1 -40.4(4)
C4 Y1 C2 Si1 -157.6(5)
C3 Y1 C2 Si1 -122.7(6)
C5 Y1 C2 Si1 163.0(5)
C1 Y1 C2 Si1 126.2(6)
C1 C2 C3 C4 -3.4(7)
Si1 C2 C3 C4 -172.7(4)
Y1 C2 C3 C4 65.6(4)
C1 C2 C3 Y1 -69.0(4)
Si1 C2 C3 Y1 121.8(4)
O1 Y1 C3 C2 -1.3(5)
C21 Y1 C3 C2 146.7(4)
C25 Y1 C3 C2 -101.6(4)
C4 Y1 C3 C2 118.3(5)
C5 Y1 C3 C2 79.7(4)
C1 Y1 C3 C2 38.8(3)
O1 Y1 C3 C4 -119.6(4)
C21 Y1 C3 C4 28.4(5)
C25 Y1 C3 C4 140.1(4)
C5 Y1 C3 C4 -38.6(3)
C2 Y1 C3 C4 -118.3(5)
C1 Y1 C3 C4 -79.5(4)
C2 C3 C4 C5 3.9(6)
Y1 C3 C4 C5 70.4(4)
C2 C3 C4 Si2 167.4(4)
Y1 C3 C4 Si2 -126.2(4)
C2 C3 C4 Y1 -66.4(4)
C15 Si2 C4 C5 94.3(7)
C16 Si2 C4 C5 -28.3(8)
C14 Si2 C4 C5 -144.0(6)
C15 Si2 C4 C3 -64.9(7)
C16 Si2 C4 C3 172.5(7)
C14 Si2 C4 C3 56.8(6)
C15 Si2 C4 Y1 -161.3(5)
C16 Si2 C4 Y1 76.1(7)
C14 Si2 C4 Y1 -39.6(6)
O1 Y1 C4 C5 -18.3(5)
C21 Y1 C4 C5 93.7(4)
C25 Y1 C4 C5 -156.8(4)
C3 Y1 C4 C5 -110.7(5)
C2 Y1 C4 C5 -76.1(4)
C1 Y1 C4 C5 -36.4(3)
O1 Y1 C4 C3 92.4(4)
C21 Y1 C4 C3 -155.6(4)
C25 Y1 C4 C3 -46.1(4)
C5 Y1 C4 C3 110.7(5)
C2 Y1 C4 C3 34.6(3)
C1 Y1 C4 C3 74.3(4)
O1 Y1 C4 Si2 -148.0(3)
C21 Y1 C4 Si2 -36.0(4)
C25 Y1 C4 Si2 73.5(5)
C3 Y1 C4 Si2 119.6(6)
C5 Y1 C4 Si2 -129.7(6)
C2 Y1 C4 Si2 154.2(5)
C1 Y1 C4 Si2 -166.1(5)
C3 C4 C5 C6 177.1(6)
Si2 C4 C5 C6 15.3(10)
Y1 C4 C5 C6 -113.1(7)
C3 C4 C5 C1 -2.8(6)
Si2 C4 C5 C1 -164.6(4)
Y1 C4 C5 C1 67.1(4)
C3 C4 C5 Y1 -69.8(4)
Si2 C4 C5 Y1 128.4(5)
C9 C1 C5 C6 -1.7(8)
C2 C1 C5 C6 -179.1(5)
Y1 C1 C5 C6 114.0(5)
C9 C1 C5 C4 178.2(5)
C2 C1 C5 C4 0.8(6)
Y1 C1 C5 C4 -66.1(4)
C9 C1 C5 Y1 -115.7(5)
C2 C1 C5 Y1 66.8(4)
O1 Y1 C5 C6 -61.8(6)
C21 Y1 C5 C6 43.0(6)
C25 Y1 C5 C6 167.6(5)
C4 Y1 C5 C6 130.8(7)
C3 Y1 C5 C6 169.7(7)
C2 Y1 C5 C6 -150.3(6)
C1 Y1 C5 C6 -113.6(7)
O1 Y1 C5 C4 167.5(3)
C21 Y1 C5 C4 -87.8(4)
C25 Y1 C5 C4 36.8(5)
C3 Y1 C5 C4 39.0(3)
C2 Y1 C5 C4 78.9(4)
C1 Y1 C5 C4 115.6(5)
O1 Y1 C5 C1 51.9(4)
C21 Y1 C5 C1 156.6(4)
C25 Y1 C5 C1 -78.8(5)
C4 Y1 C5 C1 -115.6(5)
C3 Y1 C5 C1 -76.6(4)
C2 Y1 C5 C1 -36.7(3)
C4 C5 C6 C7 -179.1(6)
C1 C5 C6 C7 0.7(9)
Y1 C5 C6 C7 87.6(7)
C5 C6 C7 C8 0.5(10)
C6 C7 C8 C9 -0.9(11)
C7 C8 C9 C1 0.0(10)
C2 C1 C9 C8 178.1(6)
C5 C1 C9 C8 1.3(9)
Y1 C1 C9 C8 -86.9(7)
C24 Si3 C21 Y1 -170.0(6)
C23 Si3 C21 Y1 69.8(7)
C22 Si3 C21 Y1 -45.8(8)
O1 Y1 C21 Si3 -2.4(6)
C25 Y1 C21 Si3 96.3(6)
C4 Y1 C21 Si3 -144.4(6)
C3 Y1 C21 Si3 -158.6(5)
C5 Y1 C21 Si3 -113.7(6)
C2 Y1 C21 Si3 -131.0(5)
C1 Y1 C21 Si3 -99.8(5)
C27 Si4 C25 Y1 -51.5(6)
C28 Si4 C25 Y1 68.6(6)
C26 Si4 C25 Y1 -173.3(5)
O1 Y1 C25 Si4 166.8(4)
C21 Y1 C25 Si4 62.3(5)
C4 Y1 C25 Si4 -38.7(6)
C3 Y1 C25 Si4 -60.5(5)
C5 Y1 C25 Si4 -58.9(7)
C2 Y1 C25 Si4 -91.0(5)
C1 Y1 C25 Si4 -99.8(5)
C34 O1 C31 C32 -17.1(10)
Y1 O1 C31 C32 172.2(6)
O1 C31 C32 C33 11.4(12)
C31 C32 C33 C34 -1.5(14)
C32 C33 C34 O1 -9.0(13)
C31 O1 C34 C33 16.4(10)
Y1 O1 C34 C33 -172.8(6)
